data_4064953
loop_
_publ_author_name
'Thomas, Helen R.'
'Deeth, Robert J.'
'Clarkson, Guy J.'
'Rourke, Jonathan P.'

_publ_section_title
;
 Palladium(II) Agostic Complex: Exchange of Aryl--Pd and Alkyl--Pd Bonds
;
_journal_issue 21
_journal_name_full Organometallics
_journal_page_first 5641
_journal_paper_doi 10.1021/om200451v
_journal_volume 30
_journal_year 2011
_chemical_formula_moiety 'C20 H22 F N O2 Pd'
_chemical_formula_sum 'C20 H22 F N O2 Pd'
_chemical_formula_weight 433.79
_chemical_name_systematic
; 
 ? 
;
_space_group_IT_number 14
_symmetry_cell_setting monoclinic
_symmetry_space_group_name_Hall '-P 2yn'
_symmetry_space_group_name_H-M 'P 1 21/n 1'
_atom_sites_solution_hydrogens geom
_atom_sites_solution_primary direct
_atom_sites_solution_secondary difmap
_audit_creation_method SHELXL-97
_cell_angle_alpha 90.00
_cell_angle_beta 92.6305(15)
_cell_angle_gamma 90.00
_cell_formula_units_Z 4
_cell_length_a 11.20067(18)
_cell_length_b 14.2812(2)
_cell_length_c 11.41199(18)
_cell_measurement_reflns_used 10648
_cell_measurement_temperature 100(2)
_cell_measurement_theta_max 30.48
_cell_measurement_theta_min 3.36
_cell_volume 1823.53(5)
_computing_cell_refinement 'CrysAlis RED, Oxford Diffraction Ltd'
_computing_data_collection 'CrysAlis CCD, Oxford Diffraction Ltd'
_computing_data_reduction 'CrysAlis RED, Oxford Diffraction Ltd'
_computing_molecular_graphics 'SHELXTL (Sheldrick, 1997)'
_computing_publication_material 'SHELXTL (Sheldrick, 1997)'
_computing_structure_refinement 'SHELXL-97 (Sheldrick, 1997)'
_computing_structure_solution 'SHELXS-97 (Sheldrick, 1990)'
_diffrn_ambient_temperature 100(2)
_diffrn_detector_area_resol_mean 10.2833
_diffrn_measured_fraction_theta_full 0.993
_diffrn_measured_fraction_theta_max 0.910
_diffrn_measurement_device_type 'Oxford Diffraction Gemini R'
_diffrn_measurement_method '\f & \w scans'
_diffrn_radiation_monochromator graphite
_diffrn_radiation_source 'Enhance (Mo) X-ray Source'
_diffrn_radiation_type MoK\a
_diffrn_radiation_wavelength 0.71073
_diffrn_reflns_av_R_equivalents 0.0275
_diffrn_reflns_av_sigmaI/netI 0.0286
_diffrn_reflns_limit_h_max 16
_diffrn_reflns_limit_h_min -14
_diffrn_reflns_limit_k_max 20
_diffrn_reflns_limit_k_min -18
_diffrn_reflns_limit_l_max 12
_diffrn_reflns_limit_l_min -15
_diffrn_reflns_number 17506
_diffrn_reflns_theta_full 28.50
_diffrn_reflns_theta_max 30.55
_diffrn_reflns_theta_min 3.37
_diffrn_standards_decay_% nil
_exptl_absorpt_coefficient_mu 1.040
_exptl_absorpt_correction_T_max 1.00
_exptl_absorpt_correction_T_min 0.84
_exptl_absorpt_correction_type multi-scan
_exptl_absorpt_process_details 'ABSPACK(CrysAlis, Oxford Diffraction)'
_exptl_crystal_colour colourless
_exptl_crystal_density_diffrn 1.580
_exptl_crystal_density_method 'not measured'
_exptl_crystal_description block
_exptl_crystal_F_000 880
_exptl_crystal_size_max 0.40
_exptl_crystal_size_mid 0.35
_exptl_crystal_size_min 0.10
_refine_diff_density_max 0.665
_refine_diff_density_min -0.515
_refine_diff_density_rms 0.079
_refine_ls_extinction_method none
_refine_ls_goodness_of_fit_ref 1.014
_refine_ls_hydrogen_treatment mixed
_refine_ls_matrix_type full
_refine_ls_number_parameters 236
_refine_ls_number_reflns 5071
_refine_ls_number_restraints 0
_refine_ls_restrained_S_all 1.014
_refine_ls_R_factor_all 0.0303
_refine_ls_R_factor_gt 0.0243
_refine_ls_shift/su_max 0.002
_refine_ls_shift/su_mean 0.000
_refine_ls_structure_factor_coef Fsqd
_refine_ls_weighting_details 'calc w=1/[\s^2^(Fo^2^)+(0.0217P)^2^+1.5172P] where P=(Fo^2^+2Fc^2^)/3'
_refine_ls_weighting_scheme calc
_refine_ls_wR_factor_gt 0.0537
_refine_ls_wR_factor_ref 0.0570
_reflns_number_gt 4490
_reflns_number_total 5071
_reflns_threshold_expression >2sigma(I)
_cod_data_source_file om200451v_si_004.cif
_cod_data_source_block comp6
_cod_original_sg_symbol_H-M P2(1)/n
_cod_database_code 4064953

loop_
_symmetry_equiv_pos_as_xyz
'x, y, z'
'-x+1/2, y+1/2, -z+1/2'
'-x, -y, -z'
'x-1/2, -y-1/2, z-1/2'

loop_
_atom_site_label
_atom_site_type_symbol
_atom_site_fract_x
_atom_site_fract_y
_atom_site_fract_z
_atom_site_U_iso_or_equiv
_atom_site_adp_type
_atom_site_occupancy
_atom_site_symmetry_multiplicity
_atom_site_calc_flag
_atom_site_refinement_flags
Pd1 Pd 0.849095(11) 0.536094(8) 0.411171(11) 0.01228(4) Uani 1 1 d .
N1 N 0.75971(13) 0.41206(10) 0.38054(13) 0.0146(3) Uani 1 1 d .
C2 C 0.78470(16) 0.37118(13) 0.27654(16) 0.0178(3) Uani 1 1 d .
C3 C 0.72923(18) 0.28872(14) 0.23935(17) 0.0239(4) Uani 1 1 d .
H3A H 0.7483 0.2612 0.1668 0.029 Uiso 1 1 calc R
C4 C 0.64618(19) 0.24698(14) 0.30840(18) 0.0259(4) Uani 1 1 d .
H4A H 0.6054 0.1918 0.2827 0.031 Uiso 1 1 calc R
C5 C 0.62360(17) 0.28673(13) 0.41520(17) 0.0218(4) Uani 1 1 d .
H5A H 0.5685 0.2579 0.4648 0.026 Uiso 1 1 calc R
C6 C 0.68149(16) 0.36928(12) 0.45059(15) 0.0161(3) Uani 1 1 d .
C7 C 0.65959(15) 0.40702(12) 0.56856(15) 0.0150(3) Uani 1 1 d .
C8 C 0.75395(16) 0.42548(12) 0.64908(15) 0.0162(3) Uani 1 1 d .
H8A H 0.8340 0.4167 0.6271 0.019 Uiso 1 1 calc R
C9 C 0.73164(17) 0.45667(12) 0.76123(16) 0.0181(4) Uani 1 1 d .
H9A H 0.7955 0.4692 0.8167 0.022 Uiso 1 1 calc R
F10 F 0.59215(11) 0.49992(9) 0.89940(10) 0.0272(3) Uani 1 1 d .
C10 C 0.61459(18) 0.46902(12) 0.79003(16) 0.0193(4) Uani 1 1 d .
C11 C 0.51855(17) 0.45108(13) 0.71284(17) 0.0200(4) Uani 1 1 d .
H11A H 0.4388 0.4605 0.7354 0.024 Uiso 1 1 calc R
C12 C 0.54194(16) 0.41896(12) 0.60161(16) 0.0184(4) Uani 1 1 d .
H12A H 0.4775 0.4049 0.5474 0.022 Uiso 1 1 calc R
C13 C 0.87274(16) 0.42363(13) 0.20454(16) 0.0188(4) Uani 1 1 d .
C14 C 0.80142(19) 0.48875(16) 0.11945(17) 0.0273(4) Uani 1 1 d .
H14A H 0.7550 0.5332 0.1644 0.041 Uiso 1 1 calc R
H14B H 0.7471 0.4513 0.0686 0.041 Uiso 1 1 calc R
H14C H 0.8568 0.5232 0.0713 0.041 Uiso 1 1 calc R
C15 C 0.94898(19) 0.35709(15) 0.13317(18) 0.0279(4) Uani 1 1 d .
H15A H 0.9855 0.3096 0.1853 0.042 Uiso 1 1 calc R
H15B H 1.0118 0.3928 0.0963 0.042 Uiso 1 1 calc R
H15C H 0.8982 0.3264 0.0724 0.042 Uiso 1 1 calc R
C16 C 0.95232(16) 0.48082(13) 0.29119(16) 0.0159(3) Uani 1 1 d .
H16A H 0.993(2) 0.5289(15) 0.251(2) 0.019 Uiso 1 1 d .
H16B H 1.011(2) 0.4409(16) 0.330(2) 0.019 Uiso 1 1 d .
C17 C 1.05319(18) 0.78644(13) 0.49019(19) 0.0254(4) Uani 1 1 d .
H17A H 1.1301 0.7542 0.4857 0.038 Uiso 1 1 calc R
H17B H 1.0544 0.8258 0.5606 0.038 Uiso 1 1 calc R
H17C H 1.0393 0.8257 0.4204 0.038 Uiso 1 1 calc R
C18 C 0.95457(16) 0.71514(12) 0.49612(16) 0.0166(3) Uani 1 1 d .
O18 O 0.96051(11) 0.64783(8) 0.42272(11) 0.0159(2) Uani 1 1 d .
C19 C 0.86695(16) 0.72877(12) 0.57710(16) 0.0182(4) Uani 1 1 d .
H19A H 0.8777 0.7805 0.6288 0.022 Uiso 1 1 calc R
C20 C 0.76419(16) 0.67387(12) 0.59021(15) 0.0168(3) Uani 1 1 d .
O20 O 0.73404(11) 0.60292(9) 0.53015(11) 0.0175(3) Uani 1 1 d .
C21 C 0.68189(18) 0.70196(14) 0.68541(18) 0.0256(4) Uani 1 1 d .
H21A H 0.6110 0.6616 0.6818 0.038 Uiso 1 1 calc R
H21B H 0.6574 0.7673 0.6740 0.038 Uiso 1 1 calc R
H21C H 0.7238 0.6951 0.7622 0.038 Uiso 1 1 calc R

loop_
_atom_site_aniso_label
_atom_site_aniso_U_11
_atom_site_aniso_U_22
_atom_site_aniso_U_33
_atom_site_aniso_U_23
_atom_site_aniso_U_13
_atom_site_aniso_U_12
Pd1 0.01168(7) 0.01284(7) 0.01237(7) -0.00029(4) 0.00097(5) -0.00037(5)
N1 0.0129(7) 0.0164(7) 0.0144(7) -0.0012(5) -0.0005(5) -0.0012(5)
C2 0.0163(8) 0.0215(9) 0.0157(8) -0.0028(7) 0.0004(7) -0.0015(7)
C3 0.0263(10) 0.0259(10) 0.0197(9) -0.0072(7) 0.0030(8) -0.0057(8)
C4 0.0288(11) 0.0237(9) 0.0254(10) -0.0074(8) 0.0013(8) -0.0106(8)
C5 0.0217(9) 0.0229(9) 0.0210(9) -0.0015(7) 0.0021(7) -0.0087(8)
C6 0.0143(8) 0.0178(8) 0.0160(8) -0.0008(6) -0.0005(6) -0.0012(6)
C7 0.0157(8) 0.0143(8) 0.0151(8) 0.0011(6) 0.0018(6) -0.0023(6)
C8 0.0144(8) 0.0164(8) 0.0179(8) 0.0009(6) 0.0013(7) -0.0002(7)
C9 0.0198(9) 0.0176(8) 0.0166(8) -0.0003(6) -0.0012(7) 0.0004(7)
F10 0.0335(7) 0.0325(6) 0.0163(5) -0.0042(5) 0.0076(5) 0.0060(5)
C10 0.0264(10) 0.0168(8) 0.0152(8) 0.0006(6) 0.0060(7) 0.0028(7)
C11 0.0158(8) 0.0211(9) 0.0237(9) 0.0044(7) 0.0071(7) 0.0024(7)
C12 0.0152(8) 0.0192(8) 0.0209(9) 0.0026(7) 0.0013(7) -0.0020(7)
C13 0.0179(9) 0.0239(9) 0.0146(8) -0.0037(7) 0.0019(7) -0.0021(7)
C14 0.0240(10) 0.0416(12) 0.0162(9) 0.0049(8) -0.0018(8) -0.0048(9)
C15 0.0275(10) 0.0328(11) 0.0241(10) -0.0110(8) 0.0086(8) -0.0049(9)
C16 0.0146(8) 0.0179(8) 0.0155(8) -0.0011(6) 0.0035(7) -0.0001(7)
C17 0.0232(10) 0.0188(9) 0.0349(11) -0.0027(8) 0.0081(8) -0.0046(8)
C18 0.0174(8) 0.0131(7) 0.0193(8) 0.0037(6) -0.0006(7) -0.0002(6)
O18 0.0151(6) 0.0140(6) 0.0186(6) -0.0002(5) 0.0023(5) -0.0014(5)
C19 0.0200(9) 0.0135(8) 0.0214(9) -0.0030(6) 0.0030(7) -0.0021(7)
C20 0.0168(8) 0.0166(8) 0.0172(8) 0.0012(6) 0.0017(7) 0.0016(7)
O20 0.0153(6) 0.0167(6) 0.0207(6) -0.0039(5) 0.0040(5) -0.0011(5)
C21 0.0230(10) 0.0266(10) 0.0282(10) -0.0084(8) 0.0114(8) -0.0030(8)

loop_
_atom_type_symbol
_atom_type_description
_atom_type_scat_dispersion_real
_atom_type_scat_dispersion_imag
_atom_type_scat_source
C C 0.0033 0.0016 'International Tables Vol C Tables 4.2.6.8 and 6.1.1.4'
H H 0.0000 0.0000 'International Tables Vol C Tables 4.2.6.8 and 6.1.1.4'
N N 0.0061 0.0033 'International Tables Vol C Tables 4.2.6.8 and 6.1.1.4'
O O 0.0106 0.0060 'International Tables Vol C Tables 4.2.6.8 and 6.1.1.4'
F F 0.0171 0.0103 'International Tables Vol C Tables 4.2.6.8 and 6.1.1.4'
Pd Pd -0.9988 1.0072 'International Tables Vol C Tables 4.2.6.8 and 6.1.1.4'

loop_
_geom_angle_atom_site_label_1
_geom_angle_atom_site_label_2
_geom_angle_atom_site_label_3
_geom_angle
C16 Pd1 O18 88.95(6)
C16 Pd1 N1 80.53(7)
O18 Pd1 N1 169.36(5)
C16 Pd1 O20 175.70(6)
O18 Pd1 O20 89.69(5)
N1 Pd1 O20 100.92(5)
C6 N1 C2 118.92(15)
C6 N1 Pd1 127.56(12)
C2 N1 Pd1 113.52(12)
N1 C2 C3 121.50(17)
N1 C2 C13 115.23(15)
C3 C2 C13 123.24(16)
C4 C3 C2 119.67(17)
C4 C3 H3A 120.2
C2 C3 H3A 120.2
C5 C4 C3 118.83(17)
C5 C4 H4A 120.6
C3 C4 H4A 120.6
C4 C5 C6 120.13(18)
C4 C5 H5A 119.9
C6 C5 H5A 119.9
N1 C6 C5 120.88(16)
N1 C6 C7 120.64(15)
C5 C6 C7 118.43(16)
C8 C7 C12 119.66(16)
C8 C7 C6 121.06(16)
C12 C7 C6 119.16(15)
C9 C8 C7 120.35(17)
C9 C8 H8A 119.8
C7 C8 H8A 119.8
C10 C9 C8 118.33(17)
C10 C9 H9A 120.8
C8 C9 H9A 120.8
F10 C10 C9 118.63(17)
F10 C10 C11 118.32(17)
C9 C10 C11 123.05(17)
C10 C11 C12 118.08(17)
C10 C11 H11A 121.0
C12 C11 H11A 121.0
C11 C12 C7 120.51(17)
C11 C12 H12A 119.7
C7 C12 H12A 119.7
C2 C13 C16 106.71(14)
C2 C13 C15 111.97(16)
C16 C13 C15 110.49(15)
C2 C13 C14 108.03(15)
C16 C13 C14 110.71(16)
C15 C13 C14 108.90(16)
C13 C14 H14A 109.5
C13 C14 H14B 109.5
H14A C14 H14B 109.5
C13 C14 H14C 109.5
H14A C14 H14C 109.5
H14B C14 H14C 109.5
C13 C15 H15A 109.5
C13 C15 H15B 109.5
H15A C15 H15B 109.5
C13 C15 H15C 109.5
H15A C15 H15C 109.5
H15B C15 H15C 109.5
C13 C16 Pd1 108.35(12)
C13 C16 H16A 110.5(14)
Pd1 C16 H16A 110.5(14)
C13 C16 H16B 110.2(13)
Pd1 C16 H16B 108.6(14)
H16A C16 H16B 108.7(19)
C18 C17 H17A 109.5
C18 C17 H17B 109.5
H17A C17 H17B 109.5
C18 C17 H17C 109.5
H17A C17 H17C 109.5
H17B C17 H17C 109.5
O18 C18 C19 126.82(16)
O18 C18 C17 114.74(16)
C19 C18 C17 118.44(16)
C18 O18 Pd1 125.75(11)
C18 C19 C20 126.73(17)
C18 C19 H19A 116.6
C20 C19 H19A 116.6
O20 C20 C19 126.18(17)
O20 C20 C21 116.57(16)
C19 C20 C21 117.25(16)
C20 O20 Pd1 123.34(12)
C20 C21 H21A 109.5
C20 C21 H21B 109.5
H21A C21 H21B 109.5
C20 C21 H21C 109.5
H21A C21 H21C 109.5
H21B C21 H21C 109.5

loop_
_geom_bond_atom_site_label_1
_geom_bond_atom_site_label_2
_geom_bond_distance
Pd1 C16 1.9950(18)
Pd1 O18 2.0263(12)
Pd1 N1 2.0567(14)
Pd1 O20 2.1390(12)
N1 C6 1.358(2)
N1 C2 1.363(2)
C2 C3 1.389(2)
C2 C13 1.511(3)
C3 C4 1.382(3)
C3 H3A 0.9500
C4 C5 1.378(3)
C4 H4A 0.9500
C5 C6 1.396(2)
C5 H5A 0.9500
C6 C7 1.481(2)
C7 C8 1.394(2)
C7 C12 1.398(2)
C8 C9 1.389(2)
C8 H8A 0.9500
C9 C10 1.378(3)
C9 H9A 0.9500
F10 C10 1.358(2)
C10 C11 1.383(3)
C11 C12 1.386(3)
C11 H11A 0.9500
C12 H12A 0.9500
C13 C16 1.536(2)
C13 C15 1.536(3)
C13 C14 1.541(3)
C14 H14A 0.9800
C14 H14B 0.9800
C14 H14C 0.9800
C15 H15A 0.9800
C15 H15B 0.9800
C15 H15C 0.9800
C16 H16A 0.95(2)
C16 H16B 0.96(2)
C17 C18 1.506(3)
C17 H17A 0.9800
C17 H17B 0.9800
C17 H17C 0.9800
C18 O18 1.279(2)
C18 C19 1.392(3)
C19 C20 1.406(2)
C19 H19A 0.9500
C20 O20 1.261(2)
C20 C21 1.511(3)
C21 H21A 0.9800
C21 H21B 0.9800
C21 H21C 0.9800

loop_
_geom_hbond_atom_site_label_D
_geom_hbond_atom_site_label_H
_geom_hbond_atom_site_label_A
_geom_hbond_distance_DH
_geom_hbond_distance_HA
_geom_hbond_distance_DA
_geom_hbond_angle_DHA
_geom_hbond_site_symmetry_A
C4 H4A O18 0.95 2.51 3.178(2) 127.8 2_645
C8 H8A O18 0.95 2.57 3.498(2) 166.5 3_766
C12 H12A O20 0.95 2.49 3.389(2) 157.2 3_666
